data_7200143
loop_
_publ_author_name
'Fu, Xiao-Fei'
'Yue, Yan-Feng'
'Guo, Rui'
'Li, Le-Le'
'Sun, Wei'
'Fang, Chen-Jie'
'Xu, Chun-Hu'
'Yan, Chun-Hua'

_publ_section_title
;
 An enhanced fluorescence in a tunable face-to-face \p&#x22EF;\p
 stacking assembly directed by the H-bonding
;
_journal_issue 11
_journal_name_full CrystEngComm
_journal_page_first 2268
_journal_paper_doi 10.1039/b910263a
_journal_volume 11
_journal_year 2009
_space_group_IT_number 1
_symmetry_cell_setting triclinic
_symmetry_Int_Tables_number 1
_symmetry_space_group_name_Hall 'P 1'
_symmetry_space_group_name_H-M 'P 1'
_audit_creation_date 2008-03-16
_audit_creation_method 'Materials Studio'
_cell_angle_alpha 91.2324
_cell_angle_beta 105.3394
_cell_angle_gamma 135.7751
_cell_length_a 13.7323
_cell_length_b 13.6550
_cell_length_c 13.8872
_cell_volume 1663.085
_cod_data_source_file ABW_model.cif
_cod_data_source_block ABW_model
_cod_original_sg_symbol_H-M P1
_cod_database_code 7200143

loop_
_symmetry_equiv_pos_as_xyz
x,y,z

loop_
_atom_site_label
_atom_site_type_symbol
_atom_site_fract_x
_atom_site_fract_y
_atom_site_fract_z
_atom_site_U_iso_or_equiv
_atom_site_adp_type
_atom_site_occupancy
Zn1 Zn 0.61028 0.55359 0.24454 0.00000 Uiso 1.00
N2 N 0.33069 0.14753 0.57449 0.00000 Uiso 1.00
C3 C 0.39379 0.15320 0.67315 0.00000 Uiso 1.00
N4 N 0.46775 0.45700 0.08989 0.00000 Uiso 1.00
C5 C 0.31179 0.33765 0.05813 0.00000 Uiso 1.00
C6 C 0.46124 0.61640 0.65401 0.00000 Uiso 1.00
N7 N 0.56851 0.76386 0.67169 0.00000 Uiso 1.00
N8 N 0.44952 0.58037 0.74322 0.00000 Uiso 1.00
C9 C 0.62858 0.82560 0.77878 0.00000 Uiso 1.00
C10 C 0.55561 0.71317 0.82259 0.00000 Uiso 1.00
H11 H 0.43232 0.10630 0.68363 0.00000 Uiso 1.00
H12 H 0.61808 0.32626 0.21226 0.00000 Uiso 1.00
H13 H 0.48164 0.10123 0.30096 0.00000 Uiso 1.00
H14 H 0.17428 0.79269 0.52787 0.00000 Uiso 1.00
Zn15 Zn 0.31061 0.37649 0.75975 0.00000 Uiso 1.00
N16 N 0.56542 0.75780 0.43145 0.00000 Uiso 1.00
C17 C 0.47237 0.72059 0.33207 0.00000 Uiso 1.00
N18 N 0.35776 0.39394 0.91480 0.00000 Uiso 1.00
C19 C 0.24452 0.29935 0.95105 0.00000 Uiso 1.00
C20 C 0.95637 0.82053 0.34721 0.00000 Uiso 1.00
N21 N 0.08554 0.88789 0.33669 0.00000 Uiso 1.00
N22 N 0.82977 0.70111 0.26337 0.00000 Uiso 1.00
C23 C 0.03839 0.80611 0.24018 0.00000 Uiso 1.00
C24 C 0.88178 0.69149 0.19533 0.00000 Uiso 1.00
H25 H 0.41318 0.74661 0.32027 0.00000 Uiso 1.00
H26 H 0.96235 0.03875 0.64099 0.00000 Uiso 1.00
H27 H 0.12280 0.44238 0.72584 0.00000 Uiso 1.00
H28 H 0.80778 0.21438 0.64412 0.00000 Uiso 1.00
H29 H 0.31457 0.71494 0.58741 0.00000 Uiso 1.00
Zn30 Zn 0.30725 0.05659 0.44102 0.00000 Uiso 1.00
N31 N 0.56612 0.64218 0.31486 0.00000 Uiso 1.00
C32 C 0.47285 0.64987 0.26060 0.00000 Uiso 1.00
N33 N 0.36425 0.95733 0.48712 0.00000 Uiso 1.00
C34 C 0.27769 0.83947 0.52497 0.00000 Uiso 1.00
C35 C 0.96276 0.11731 0.65278 0.00000 Uiso 1.00
N36 N 0.09126 0.26475 0.69443 0.00000 Uiso 1.00
N37 N 0.83555 0.07969 0.62761 0.00000 Uiso 1.00
C38 C 0.04291 0.32488 0.69606 0.00000 Uiso 1.00
C39 C 0.88627 0.21152 0.65518 0.00000 Uiso 1.00
H40 H 0.41411 0.60393 0.17627 0.00000 Uiso 1.00
H41 H 0.11896 0.83574 0.21083 0.00000 Uiso 1.00
H42 H 0.80441 0.60475 0.12113 0.00000 Uiso 1.00
H43 H 0.26142 0.28899 0.11359 0.00000 Uiso 1.00
Zn44 Zn 0.61602 0.87532 0.56513 0.00000 Uiso 1.00
N45 N 0.33095 0.26225 0.69276 0.00000 Uiso 1.00
C46 C 0.39386 0.22347 0.74557 0.00000 Uiso 1.00
N47 N 0.47699 0.89298 0.53440 0.00000 Uiso 1.00
C48 C 0.34679 0.80022 0.55404 0.00000 Uiso 1.00
C49 C 0.46915 0.31920 0.35801 0.00000 Uiso 1.00
N50 N 0.54543 0.38316 0.29547 0.00000 Uiso 1.00
N51 N 0.43512 0.20061 0.36815 0.00000 Uiso 1.00
C52 C 0.56073 0.29996 0.26347 0.00000 Uiso 1.00
C53 C 0.49299 0.18797 0.30782 0.00000 Uiso 1.00
H54 H 0.43264 0.24810 0.82968 0.00000 Uiso 1.00
H55 H 0.71760 0.94347 0.81509 0.00000 Uiso 1.00
H56 H 0.57024 0.71720 0.90321 0.00000 Uiso 1.00
H57 H 0.12598 0.21355 0.89819 0.00000 Uiso 1.00
H58 H 0.69516 0.71995 0.48053 0.00000 Uiso 1.00
C59 C 0.29486 0.21455 0.59023 0.00000 Uiso 1.00
C60 C 0.61924 0.70853 0.41723 0.00000 Uiso 1.00
C61 C 0.49004 0.48692 1.00115 0.00000 Uiso 1.00
C62 C 0.48285 0.98565 0.49433 0.00000 Uiso 1.00
H63 H 0.39275 0.53668 0.57712 0.00000 Uiso 1.00
H64 H 0.95457 0.85848 0.41487 0.00000 Uiso 1.00
H65 H 0.24286 0.22807 0.52802 0.00000 Uiso 1.00
H66 H 0.60099 0.57549 0.99958 0.00000 Uiso 1.00
H67 H 0.57251 0.07294 0.47119 0.00000 Uiso 1.00
H68 H 0.43940 0.35909 0.39594 0.00000 Uiso 1.00
